data_4321722
loop_
_publ_author_name
'Robert T. Stibrany'
'Spencer Knapp'
'Joseph A. Potenza'
'Harvey J. Schugar'

_publ_section_title
;
 Product of a DMF Aminalization,
 Bis[bis(3,5-dimethylpyrazol-1-yl)(dimethylamino)methane]copper(II)
 Perchlorate-Bis(dichloromethane)
;
_journal_name_full 'Inorganic Chemistry'
_journal_page_first 132
_journal_page_last 135
_journal_paper_doi 10.1021/ic980903h
_journal_volume 38
_journal_year 1999
_chemical_compound_source synthesized
_chemical_formula_sum 'C28 H46 Cl6 Cu N10 O8'
_chemical_formula_weight 926.99
_chemical_name_systematic
;
 Bis([bis(3,5-dimethylpyrazol-1-yl)
 (dimethylamino)methane]copper(II)perchlorate Bis(dichloromethane)
;
_space_group_IT_number 15
_symmetry_cell_setting monoclinic
_symmetry_space_group_name_Hall '-C 2yc'
_symmetry_space_group_name_H-M 'C 1 2/c 1'
_atom_sites_solution_hydrogens 'geom and difference Fourier '
_atom_sites_solution_primary direct
_atom_sites_solution_secondary difmap
_audit_creation_method SHELXL
_cell_angle_alpha 90.00
_cell_angle_beta 120.73(3)
_cell_angle_gamma 90.00
_cell_formula_units_Z 4
_cell_length_a 26.278(5)
_cell_length_b 8.835(2)
_cell_length_c 20.655(4)
_cell_measurement_reflns_used 25
_cell_measurement_temperature 293(2)
_cell_volume 4122.0(19)
_computing_cell_refinement 'Enraf-Nonius SDP (1983)'
_computing_data_collection 'Enraf-Nonius SDP (1983)'
_computing_data_reduction 'Enraf-Nonius SDP (1983)'
_computing_molecular_graphics 'ORTEPII. (Johnson, 1976)'
_computing_structure_refinement 'SHELXL-93 (Sheldrick, 1993)'
_computing_structure_solution 'SHELXS-86 (Sheldrick, 1990)'
_diffrn_ambient_temperature 293(2)
_diffrn_measurement_device 'Enraf-Nonius CAD4 diffractometer '
_diffrn_measurement_method 'theta-two theta '
_diffrn_radiation_monochromator graphite
_diffrn_radiation_source 'fine-focus sealed tube'
_diffrn_radiation_type MoK\a
_diffrn_radiation_wavelength 0.71073
_diffrn_reflns_av_R_equivalents 0.0137
_diffrn_reflns_av_sigmaI/netI 0.0301
_diffrn_reflns_limit_h_max 27
_diffrn_reflns_limit_h_min 0
_diffrn_reflns_limit_k_max 9
_diffrn_reflns_limit_k_min 0
_diffrn_reflns_limit_l_max 18
_diffrn_reflns_limit_l_min -21
_diffrn_reflns_number 2593
_diffrn_reflns_theta_max 21.97
_diffrn_reflns_theta_min 2.07
_diffrn_standards_decay_% +/-0.4%
_diffrn_standards_interval_count 100
_diffrn_standards_number 3
_exptl_absorpt_coefficient_mu 0.976
_exptl_absorpt_correction_T_max 0.999
_exptl_absorpt_correction_T_min 0.899
_exptl_absorpt_correction_type 'empirical, psi scan '
_exptl_crystal_colour 'pale green '
_exptl_crystal_density_diffrn 1.494
_exptl_crystal_description block
_exptl_crystal_F_000 1916
_exptl_crystal_size_max 0.42
_exptl_crystal_size_mid 0.25
_exptl_crystal_size_min 0.15
_refine_diff_density_max 0.553
_refine_diff_density_min -0.426
_refine_diff_density_rms 0.061
_refine_ls_extinction_method none
_refine_ls_goodness_of_fit_all 1.038
_refine_ls_goodness_of_fit_obs 1.062
_refine_ls_hydrogen_treatment 'H coordinates refined '
_refine_ls_matrix_type full
_refine_ls_number_parameters 297
_refine_ls_number_reflns 2527
_refine_ls_number_restraints 15
_refine_ls_restrained_S_all 1.050
_refine_ls_restrained_S_obs 1.077
_refine_ls_R_factor_all 0.0716
_refine_ls_R_factor_obs 0.0492
_refine_ls_shift/esd_max 3.138
_refine_ls_shift/esd_mean 0.223
_refine_ls_structure_factor_coef Fsqd
_refine_ls_weighting_details 'w=1/[\s^2^(Fo^2^)+(0.0640P)^2^+18.2556P] where P=(Fo^2^+2Fc^2^)/3'
_refine_ls_weighting_scheme calc
_refine_ls_wR_factor_all 0.1371
_refine_ls_wR_factor_obs 0.1221
_reflns_number_observed 1979
_reflns_number_total 2527
_reflns_observed_criterion >2sigma(I)
_cod_data_source_file ic980903h.cif
_cod_data_source_block pyy6IC980903H
_cod_depositor_comments
;
The following automatic conversions were performed:

'_refine_ls_weighting_scheme' value 'calc
w=1/[\s^2^(Fo^2^)+(0.0640P)^2^+18.2556P] where P=(Fo^2^+2Fc^2^)/3'
was changed to 'calc'. New tag '_refine_ls_weighting_details' was
created. The value of the new tag was set to
'w=1/[\s^2^(Fo^2^)+(0.0640P)^2^+18.2556P] where P=(Fo^2^+2Fc^2^)/3'.

Automatic conversion script
Id: cif_fix_values 3143 2015-03-26 13:38:13Z robertas 
;
_cod_original_cell_volume 4121.9(14)
_cod_database_code 4321722

loop_
_symmetry_equiv_pos_as_xyz
'x, y, z'
'-x, y, -z+1/2'
'x+1/2, y+1/2, z'
'-x+1/2, y+1/2, -z+1/2'
'-x, -y, -z'
'x, -y, z-1/2'
'-x+1/2, -y+1/2, -z'
'x+1/2, -y+1/2, z-1/2'

loop_
_atom_site_aniso_label
_atom_site_aniso_U_11
_atom_site_aniso_U_22
_atom_site_aniso_U_33
_atom_site_aniso_U_23
_atom_site_aniso_U_13
_atom_site_aniso_U_12
Cl21 0.094(4) 0.118(10) 0.129(4) -0.036(6) 0.049(3) -0.018(5)
Cl22 0.094(4) 0.118(10) 0.129(4) -0.036(6) 0.049(3) -0.018(5)
Cl23 0.098(5) 0.097(5) 0.094(2) -0.012(3) 0.052(3) -0.003(4)
Cl24 0.094(4) 0.118(10) 0.129(4) -0.036(6) 0.049(3) -0.018(5)
Cl25 0.098(5) 0.097(5) 0.094(2) -0.012(3) 0.052(3) -0.003(4)
Cl26 0.098(5) 0.097(5) 0.094(2) -0.012(3) 0.052(3) -0.003(4)
O1 0.535(65) 0.125(21) 0.403(58) -0.116(27) 0.299(55) -0.157(32)
O2 0.223(31) 0.404(64) 0.340(45) 0.110(43) 0.218(35) 0.201(39)
O4 0.218(25) 0.042(7) 0.172(16) -0.020(8) 0.067(16) 0.023(9)
O5 0.044(6) 0.123(14) 0.106(9) -0.028(9) 0.008(6) -0.042(7)
O6 0.200(24) 0.187(26) 0.222(27) 0.096(23) 0.163(21) -0.019(17)
O8 0.098(16) 0.147(21) 0.099(16) 0.094(17) 0.004(11) -0.003(15)
O7 0.161(21) 0.407(50) 0.274(35) -0.079(29) 0.172(24) 0.036(25)
O3 0.104(31) 0.163(43) 0.091(26) -0.014(23) -0.011(22) 0.014(29)
O3A 0.162(33) 0.191(40) 0.048(16) -0.001(20) 0.048(20) 0.023(24)
N21 0.043(2) 0.039(2) 0.046(2) 0.001(2) 0.030(2) 0.004(2)
C24 0.049(3) 0.045(3) 0.043(3) 0.001(3) 0.022(3) -0.002(3)
N22 0.043(2) 0.048(3) 0.043(2) 0.001(2) 0.028(2) 0.000(2)
C25 0.063(4) 0.046(3) 0.070(4) 0.011(3) 0.034(3) 0.011(3)
C23 0.069(4) 0.056(4) 0.052(3) 0.014(3) 0.034(3) 0.000(3)
C22 0.054(3) 0.063(4) 0.051(3) 0.001(3) 0.034(3) -0.006(3)
C21 0.097(5) 0.095(5) 0.086(5) 0.016(4) 0.071(4) 0.003(4)
N11 0.039(2) 0.062(3) 0.040(3) 0.002(2) 0.023(2) 0.002(2)
Cu1 0.0480(6) 0.0353(5) 0.0461(5) 0.000 0.0310(5) 0.000
C31 0.041(3) 0.046(3) 0.045(3) -0.002(2) 0.025(3) 0.002(2)
C9 0.107(7) 0.133(8) 0.137(8) -0.014(7) 0.039(6) 0.019(6)
Cl1 0.0567(10) 0.0665(11) 0.0595(10) 0.0074(8) 0.0288(9) -0.0033(8)
N3 0.040(2) 0.040(3) 0.047(3) -0.006(2) 0.019(2) -0.001(2)
C14 0.038(3) 0.060(4) 0.056(4) -0.004(3) 0.023(3) 0.005(3)
N12 0.040(3) 0.053(3) 0.041(2) -0.001(2) 0.022(2) 0.000(2)
C15 0.047(4) 0.135(7) 0.088(5) -0.021(5) 0.039(4) 0.007(4)
C13 0.043(3) 0.071(4) 0.051(4) 0.002(3) 0.021(3) 0.005(3)
C12 0.052(3) 0.052(3) 0.043(3) 0.006(3) 0.024(3) 0.006(3)
C11 0.061(4) 0.096(5) 0.047(3) 0.004(3) 0.026(3) 0.003(3)
C32 0.052(3) 0.070(4) 0.063(4) -0.024(3) 0.029(3) -0.010(3)
C33 0.069(4) 0.044(4) 0.092(5) 0.004(3) 0.043(4) 0.003(3)

loop_
_atom_site_label
_atom_site_type_symbol
_atom_site_fract_x
_atom_site_fract_y
_atom_site_fract_z
_atom_site_U_iso_or_equiv
_atom_site_thermal_displace_type
_atom_site_occupancy
_atom_site_calc_flag
_atom_site_refinement_flags
_atom_site_disorder_group
Cl21 Cl -0.2200(6) -0.4347(17) 0.6118(8) 0.118(3) Uani 0.20 d PD .
Cl22 Cl -0.2001(17) -0.3667(42) 0.5733(28) 0.118(3) Uani 0.40 d PD .
Cl23 Cl -0.1634(10) -0.2225(45) 0.7176(12) 0.095(2) Uani 0.40 d PD .
Cl24 Cl -0.2007(17) -0.4083(39) 0.5860(28) 0.118(3) Uani 0.40 d PD .
Cl25 Cl -0.1717(9) -0.2226(47) 0.7232(12) 0.095(2) Uani 0.40 d PD .
Cl26 Cl -0.1856(7) -0.2954(15) 0.7141(8) 0.095(2) Uani 0.20 d PD .
O1 O -0.4027(24) -0.1637(33) 0.5388(25) 0.327(23) Uani 0.50 d PD .
O2 O -0.4166(18) 0.0694(50) 0.5587(26) 0.288(27) Uani 0.50 d PD .
O4 O -0.3885(12) 0.1159(14) 0.5675(13) 0.159(11) Uani 0.50 d PD .
O5 O -0.4297(5) -0.1035(20) 0.5190(9) 0.105(5) Uani 0.50 d PD .
O6 O -0.3498(13) 0.0258(33) 0.5348(18) 0.177(16) Uani 0.50 d PD .
O8 O -0.3467(10) -0.1039(39) 0.6332(15) 0.136(12) Uani 0.50 d PD .
O7 O -0.3475(15) -0.0415(51) 0.5289(21) 0.252(21) Uani 0.50 d PD .
O3 O -0.3241(18) -0.0685(73) 0.6330(24) 0.147(20) Uani 0.25 d PD .
O3A O -0.3711(17) -0.0097(53) 0.6357(14) 0.136(13) Uani 0.25 d PD .
N21 N -0.0149(2) 0.0058(4) 0.8116(2) 0.0396(10) Uani 1 d . .
C24 C 0.0066(2) -0.1214(6) 0.8521(3) 0.0463(13) Uani 1 d . .
N22 N -0.0575(2) 0.0568(5) 0.8257(2) 0.0416(10) Uani 1 d . .
C25 C 0.0553(3) -0.2085(6) 0.8530(3) 0.060(2) Uani 1 d . .
H25A H 0.0667(3) -0.1600(6) 0.8207(3) 0.089 Uiso 1 calc R .
H25B H 0.0420(3) -0.3096(6) 0.8354(3) 0.089 Uiso 1 calc R .
H25C H 0.0886(3) -0.2121(6) 0.9035(3) 0.089 Uiso 1 calc R .
C23 C -0.0235(3) -0.1491(7) 0.8899(3) 0.0578(15) Uani 1 d . .
H23 H -0.0176(3) -0.2313(7) 0.9212(3) 0.087 Uiso 1 calc R .
C22 C -0.0632(2) -0.0356(7) 0.8735(3) 0.0528(14) Uani 1 d . .
C21 C -0.1069(3) -0.0084(8) 0.8987(4) 0.081(2) Uani 1 d . .
H21A H -0.1284(3) 0.0832(8) 0.8763(4) 0.122 Uiso 1 calc R .
H21B H -0.0862(3) 0.0008(8) 0.9525(4) 0.122 Uiso 1 calc R .
H21C H -0.1340(3) -0.0919(8) 0.8833(4) 0.122 Uiso 1 calc R .
N11 N -0.1056(2) 0.1522(5) 0.6661(2) 0.0457(11) Uani 1 d . .
Cu1 Cu 0.0000 0.15327(10) 0.7500 0.0399(3) Uani 1 d S .
C31 C -0.0843(2) 0.2002(6) 0.7918(3) 0.0425(12) Uani 1 d . .
H31 H -0.1029(2) 0.2452(6) 0.8180(3) 0.064 Uiso 1 calc R .
C9 C -0.2221(4) -0.2557(12) 0.6251(5) 0.137(4) Uani 1 d D 3
H9A H -0.2550 -0.3041 0.6329 0.205 Uiso 1 d . .
H9B H -0.2323 -0.1702 0.6049 0.205 Uiso 1 d . .
Cl1 Cl -0.37697(7) -0.0330(2) 0.56593(8) 0.0613(5) Uani 1 d D .
N3 N -0.0358(2) 0.2995(5) 0.7992(2) 0.0441(10) Uani 1 d . .
C14 C -0.1874(2) 0.1843(6) 0.6747(3) 0.0517(14) Uani 1 d . .
N12 N -0.1272(2) 0.1831(5) 0.7129(2) 0.0441(11) Uani 1 d . .
C15 C -0.2224(3) 0.2138(10) 0.7122(4) 0.088(2) Uani 1 d . .
H15A H -0.1958(3) 0.2302(10) 0.7650(4) 0.132 Uiso 1 calc R .
H15B H -0.2472(3) 0.1282(10) 0.7052(4) 0.132 Uiso 1 calc R .
H15C H -0.2466(3) 0.3020(10) 0.6904(4) 0.132 Uiso 1 calc R .
C13 C -0.2048(2) 0.1553(7) 0.6019(3) 0.0564(15) Uani 1 d . .
H13 H -0.2435(2) 0.1488(7) 0.5618(3) 0.085 Uiso 1 calc R .
C12 C -0.1535(2) 0.1369(6) 0.5985(3) 0.0491(13) Uani 1 d . .
C11 C -0.1482(3) 0.1041(8) 0.5310(3) 0.069(2) Uani 1 d . .
H11A H -0.1071(3) 0.0976(8) 0.5460(3) 0.103 Uiso 1 calc R .
H11B H -0.1667(3) 0.1839(8) 0.4948(3) 0.103 Uiso 1 calc R .
H11C H -0.1674(3) 0.0098(8) 0.5089(3) 0.103 Uiso 1 calc R .
C32 C 0.0070(2) 0.3286(7) 0.8803(3) 0.062(2) Uani 1 d . .
H32A H 0.0242(2) 0.2346(7) 0.9053(3) 0.093 Uiso 1 calc R .
H32B H -0.0132(2) 0.3750(7) 0.9030(3) 0.093 Uiso 1 calc R .
H32C H 0.0376(2) 0.3950(7) 0.8851(3) 0.093 Uiso 1 calc R .
C33 C -0.0617(3) 0.4466(6) 0.7621(4) 0.067(2) Uani 1 d . .
H33A H -0.0894(3) 0.4301(6) 0.7096(4) 0.101 Uiso 1 calc R .
H33B H -0.0306(3) 0.5124(6) 0.7675(4) 0.101 Uiso 1 calc R .
H33C H -0.0816(3) 0.4925(6) 0.7853(4) 0.101 Uiso 1 calc R .

loop_
_atom_type_symbol
_atom_type_description
_atom_type_scat_dispersion_real
_atom_type_scat_dispersion_imag
_atom_type_scat_source
C C 0.0033 0.0016 'International Tables Vol C Tables 4.2.6.8 and 6.1.1.4'
H H 0.0000 0.0000 'International Tables Vol C Tables 4.2.6.8 and 6.1.1.4'
N N 0.0061 0.0033 'International Tables Vol C Tables 4.2.6.8 and 6.1.1.4'
O O 0.0106 0.0060 'International Tables Vol C Tables 4.2.6.8 and 6.1.1.4'
Cl Cl 0.1484 0.1585 'International Tables Vol C Tables 4.2.6.8 and 6.1.1.4'
Cu Cu 0.3201 1.2651 'International Tables Vol C Tables 4.2.6.8 and 6.1.1.4'

loop_
_geom_angle_atom_site_label_1
_geom_angle_atom_site_label_2
_geom_angle_atom_site_label_3
_geom_angle
_geom_angle_site_symmetry_1
_geom_angle_site_symmetry_3
_geom_angle_publ_flag
Cl24 Cl21 Cl22 14.1(39) . . ?
Cl24 Cl21 C9 85.9(20) . . ?
Cl22 Cl21 C9 73.2(13) . . ?
Cl24 Cl21 Cl26 109.4(20) . . ?
Cl22 Cl21 Cl26 103.5(14) . . ?
C9 Cl21 Cl26 47.2(6) . . ?
Cl21 Cl22 C9 61.6(13) . . ?
Cl26 Cl23 C9 66.3(16) . . ?
Cl21 Cl24 C9 63.1(15) . . ?
Cl26 Cl25 C9 64.7(19) . . ?
Cl25 Cl26 Cl23 19.5(33) . . ?
Cl25 Cl26 C9 91.7(24) . . ?
Cl23 Cl26 C9 85.1(21) . . ?
Cl25 Cl26 Cl21 131.1(23) . . ?
Cl23 Cl26 Cl21 115.6(20) . . ?
C9 Cl26 Cl21 46.9(6) . . ?
O5 O1 Cl1 76.4(22) . . ?
O4 O2 Cl1 74.8(20) . . ?
O4 O2 O3A 82.0(46) . . ?
Cl1 O2 O3A 56.0(13) . . ?
O4 O2 O5 121.6(31) . . ?
Cl1 O2 O5 52.5(14) . . ?
O3A O2 O5 87.1(22) . . ?
O2 O4 Cl1 71.4(22) . . ?
O2 O4 O3A 70.3(39) . . ?
Cl1 O4 O3A 53.4(13) . . ?
O2 O4 O6 110.7(34) . . ?
Cl1 O4 O6 48.8(8) . . ?
O3A O4 O6 93.6(16) . . ?
O1 O5 Cl1 68.5(21) . . ?
O1 O5 O2 116.2(27) . . ?
Cl1 O5 O2 50.3(11) . . ?
O7 O6 Cl1 81.2(28) . . ?
O7 O6 O4 132.7(34) . . ?
Cl1 O6 O4 52.2(10) . . ?
O3 O8 O3A 101.1(97) . . ?
O3 O8 Cl1 80.6(35) . . ?
O3A O8 Cl1 68.7(15) . . ?
O6 O7 Cl1 71.8(26) . . ?
O6 O7 O3 84.6(57) . . ?
Cl1 O7 O3 47.0(19) . . ?
O8 O3 O3A 50.0(80) . . ?
O8 O3 Cl1 71.3(31) . . ?
O3A O3 Cl1 59.8(22) . . ?
O8 O3 O7 106.6(58) . . ?
O3A O3 O7 102.7(24) . . ?
Cl1 O3 O7 44.1(16) . . ?
O8 O3A O3 28.9(28) . . ?
O8 O3A Cl1 65.4(20) . . ?
O3 O3A Cl1 61.5(19) . . ?
O8 O3A O2 117.3(27) . . ?
O3 O3A O2 111.1(26) . . ?
Cl1 O3A O2 52.7(13) . . ?
O8 O3A O4 113.0(26) . . ?
O3 O3A O4 94.7(31) . . ?
Cl1 O3A O4 51.7(13) . . ?
O2 O3A O4 27.7(19) . . ?
C24 N21 N22 105.8(4) . . ?
C24 N21 Cu1 142.0(3) . . ?
N22 N21 Cu1 111.6(3) . . ?
N21 C24 C23 108.6(5) . . ?
N21 C24 C25 121.8(5) . . ?
C23 C24 C25 129.5(5) . . ?
C22 N22 N21 111.4(4) . . ?
C22 N22 C31 132.6(4) . . ?
N21 N22 C31 115.8(4) . . ?
C22 C23 C24 108.3(5) . . ?
N22 C22 C23 105.8(4) . . ?
N22 C22 C21 123.2(5) . . ?
C23 C22 C21 130.9(5) . . ?
C12 N11 N12 104.6(4) . . ?
C12 N11 Cu1 152.0(3) . . ?
N12 N11 Cu1 103.4(3) . . ?
N21 Cu1 N21 98.4(2) 2_556 . ?
N21 Cu1 N3 167.4(2) 2_556 . ?
N21 Cu1 N3 79.2(2) . . ?
N21 Cu1 N3 79.3(2) 2_556 2_556 ?
N21 Cu1 N3 167.4(2) . 2_556 ?
N3 Cu1 N3 105.6(2) . 2_556 ?
N21 Cu1 N11 93.9(2) 2_556 . ?
N21 Cu1 N11 85.8(2) . . ?
N3 Cu1 N11 73.63(14) . . ?
N3 Cu1 N11 106.65(14) 2_556 . ?
N21 Cu1 N11 85.80(15) 2_556 2_556 ?
N21 Cu1 N11 93.91(15) . 2_556 ?
N3 Cu1 N11 106.65(14) . 2_556 ?
N3 Cu1 N11 73.63(14) 2_556 2_556 ?
N11 Cu1 N11 179.6(2) . 2_556 ?
N12 C31 N22 111.3(4) . . ?
N12 C31 N3 108.2(4) . . ?
N22 C31 N3 106.6(4) . . ?
Cl21 C9 Cl26 85.9(9) . . ?
Cl21 C9 Cl22 45.2(17) . . ?
Cl26 C9 Cl22 112.6(20) . . ?
Cl21 C9 Cl23 105.1(14) . . ?
Cl26 C9 Cl23 28.6(14) . . ?
Cl22 C9 Cl23 112.1(18) . . ?
Cl21 C9 Cl24 31.1(15) . . ?
Cl26 C9 Cl24 102.0(19) . . ?
Cl22 C9 Cl24 14.7(33) . . ?
Cl23 C9 Cl24 108.0(18) . . ?
Cl21 C9 Cl25 106.4(15) . . ?
Cl26 C9 Cl25 23.5(14) . . ?
Cl22 C9 Cl25 119.9(19) . . ?
Cl23 C9 Cl25 9.5(16) . . ?
Cl24 C9 Cl25 114.2(20) . . ?
O6 Cl1 O2 105.8(19) . . ?
O6 Cl1 O1 116.0(24) . . ?
O2 Cl1 O1 110.3(24) . . ?
O6 Cl1 O7 27.0(24) . . ?
O2 Cl1 O7 128.5(23) . . ?
O1 Cl1 O7 91.7(24) . . ?
O6 Cl1 O4 79.0(16) . . ?
O2 Cl1 O4 33.8(21) . . ?
O1 Cl1 O4 142.4(24) . . ?
O7 Cl1 O4 105.6(19) . . ?
O6 Cl1 O8 120.9(19) . . ?
O2 Cl1 O8 116.5(25) . . ?
O1 Cl1 O8 86.3(25) . . ?
O7 Cl1 O8 110.6(23) . . ?
O4 Cl1 O8 116.6(22) . . ?
O6 Cl1 O5 116.7(18) . . ?
O2 Cl1 O5 77.2(22) . . ?
O1 Cl1 O5 35.1(23) . . ?
O7 Cl1 O5 104.0(20) . . ?
O4 Cl1 O5 107.5(12) . . ?
O8 Cl1 O5 111.6(13) . . ?
O6 Cl1 O3A 131.6(25) . . ?
O2 Cl1 O3A 71.3(20) . . ?
O1 Cl1 O3A 109.5(27) . . ?
O7 Cl1 O3A 144.4(24) . . ?
O4 Cl1 O3A 74.8(23) . . ?
O8 Cl1 O3A 45.9(23) . . ?
O5 Cl1 O3A 109.8(19) . . ?
O6 Cl1 O3 93.5(27) . . ?
O2 Cl1 O3 125.8(36) . . ?
O1 Cl1 O3 105.0(32) . . ?
O7 Cl1 O3 88.9(31) . . ?
O4 Cl1 O3 108.3(30) . . ?
O8 Cl1 O3 28.1(23) . . ?
O5 Cl1 O3 136.7(24) . . ?
O3A Cl1 O3 58.6(33) . . ?
C33 N3 C32 108.2(4) . . ?
C33 N3 C31 108.8(4) . . ?
C32 N3 C31 109.5(4) . . ?
C33 N3 Cu1 118.7(3) . . ?
C32 N3 Cu1 112.1(3) . . ?
C31 N3 Cu1 99.0(3) . . ?
C13 C14 N12 105.8(4) . . ?
C13 C14 C15 131.4(5) . . ?
N12 C14 C15 122.8(5) . . ?
C14 N12 N11 111.7(4) . . ?
C14 N12 C31 131.3(4) . . ?
N11 N12 C31 116.9(4) . . ?
C14 C13 C12 107.1(5) . . ?
N11 C12 C13 110.8(5) . . ?
N11 C12 C11 120.8(5) . . ?
C13 C12 C11 128.4(5) . . ?

loop_
_geom_bond_atom_site_label_1
_geom_bond_atom_site_label_2
_geom_bond_distance
_geom_bond_site_symmetry_2
_geom_bond_publ_flag
Cl21 Cl24 0.93(4) . ?
Cl21 Cl22 1.30(5) . ?
Cl21 C9 1.61(2) . ?
Cl21 Cl26 2.20(2) . ?
Cl22 C9 1.75(2) . ?
Cl23 Cl26 0.85(4) . ?
Cl23 C9 1.76(2) . ?
Cl24 C9 1.80(2) . ?
Cl25 Cl26 0.72(4) . ?
Cl25 C9 1.79(2) . ?
Cl26 C9 1.62(2) . ?
O1 O5 0.81(5) . ?
O1 Cl1 1.31(2) . ?
O2 O4 0.78(5) . ?
O2 Cl1 1.33(2) . ?
O2 O3A 1.58(4) . ?
O2 O5 1.68(5) . ?
O4 Cl1 1.354(12) . ?
O4 O3A 1.66(5) . ?
O4 O6 1.68(3) . ?
O5 Cl1 1.369(10) . ?
O6 O7 0.62(6) . ?
O6 Cl1 1.289(13) . ?
O8 O3 0.67(6) . ?
O8 O3A 1.07(5) . ?
O8 Cl1 1.35(2) . ?
O7 Cl1 1.34(2) . ?
O7 O3 1.93(6) . ?
O3 O3A 1.37(7) . ?
O3 Cl1 1.41(3) . ?
O3A Cl1 1.38(2) . ?
N21 C24 1.340(6) . ?
N21 N22 1.368(5) . ?
N21 Cu1 1.995(4) . ?
C24 C23 1.389(7) . ?
C24 C25 1.486(7) . ?
N22 C22 1.347(6) . ?
N22 C31 1.445(6) . ?
C23 C22 1.358(8) . ?
C22 C21 1.504(8) . ?
N11 C12 1.325(6) . ?
N11 N12 1.372(5) . ?
N11 Cu1 2.407(4) . ?
Cu1 N21 1.995(4) 2_556 ?
Cu1 N3 2.138(4) . ?
Cu1 N3 2.138(4) 2_556 ?
Cu1 N11 2.407(4) 2_556 ?
C31 N12 1.439(6) . ?
C31 N3 1.488(6) . ?
N3 C33 1.485(7) . ?
N3 C32 1.488(7) . ?
C14 C13 1.355(7) . ?
C14 N12 1.362(6) . ?
C14 C15 1.495(8) . ?
C13 C12 1.395(7) . ?
C12 C11 1.498(7) . ?
